data_2021772
loop_
_publ_author_name
'Fusco, Sandra'
'Capasso, Domenica'
'Centore, Roberto'
'Di Gaetano, Sonia'
'Parisi, Emmanuele'

_publ_section_title
;
 A new biologically active molecular scaffold: crystal structure of
 7-(3-hydroxyphenyl)-4-methyl-2<i>H</i>-[1,2,4]triazolo[3,2-<i>c</i>][1,2,4]triazole
 and selective antiproliferative activity of three isomeric
 triazolo--triazoles
;
_journal_coeditor_code YP3193
_journal_issue 10
_journal_name_full 'Acta Crystallographica Section C'
_journal_page_first 1398
_journal_page_last 1404
_journal_paper_doi 10.1107/S2053229619012403
_journal_volume 75
_journal_year 2019
_chemical_formula_iupac 'C10 H9 N5 O'
_chemical_formula_moiety 'C10 H9 N5 O'
_chemical_formula_sum 'C10 H9 N5 O'
_chemical_formula_weight 215.22
_chemical_name_systematic 3-(3-Hydroxyphenyl)-6-methyl-1<i>H</i>-[1,2,4]triazolo[3,2-<i>c</i>][1,2,4]triazole
_space_group_crystal_system orthorhombic
_space_group_IT_number 61
_space_group_name_Hall '-P 2ac 2ab'
_space_group_name_H-M_alt 'P b c a'
_symmetry_space_group_name_Hall '-P 2ac 2ab'
_symmetry_space_group_name_H-M 'P b c a'
_atom_sites_solution_hydrogens mixed
_atom_sites_solution_primary direct
_atom_sites_solution_secondary difmap
_audit_creation_method SHELXL-2016/6
_cell_angle_alpha 90
_cell_angle_beta 90
_cell_angle_gamma 90
_cell_formula_units_Z 8
_cell_length_a 12.251(5)
_cell_length_b 7.457(3)
_cell_length_c 20.863(6)
_cell_measurement_reflns_used 138
_cell_measurement_temperature 173(2)
_cell_measurement_theta_max 23.816
_cell_measurement_theta_min 3.575
_cell_volume 1906.0(12)
_computing_cell_refinement
;
DIRAX/LSQ (Duisenberg <i>et al.</i>, 2000)
;
_computing_data_collection
;
<i>COLLECT</i> (Nonius, 1999)
;
_computing_data_reduction
;
EvalCCD (Duisenberg <i>et al.</i>, 2003)
;
_computing_molecular_graphics
;
Ortep-3 for Windows (Farrugia, 2012) and
Mercury (Macrae <i>et al.</i>, 2008)
;
_computing_publication_material
;
WinGX (Farrugia, 2012)
;
_computing_structure_refinement
;
SHELXL2016 (Sheldrick, 2015)
;
_computing_structure_solution
;
SIR97 (Altomare <i>et al.</i>, 1999)
;
_diffrn_ambient_temperature 173(2)
_diffrn_detector 'CCD plate'
_diffrn_detector_area_resol_mean 9
_diffrn_measured_fraction_theta_full 0.994
_diffrn_measured_fraction_theta_max 0.990
_diffrn_measurement_device 'four-circle diffractometer'
_diffrn_measurement_device_type 'Bruker--Nonius KappaCCD'
_diffrn_measurement_method
;
CCD rotation images, thick slices
;
_diffrn_radiation_monochromator graphite
_diffrn_radiation_probe x-ray
_diffrn_radiation_source 'normal-focus sealed tube'
_diffrn_radiation_type MoK\a
_diffrn_radiation_wavelength 0.71073
_diffrn_reflns_av_R_equivalents 0.0711
_diffrn_reflns_av_unetI/netI 0.0555
_diffrn_reflns_limit_h_max 14
_diffrn_reflns_limit_h_min -15
_diffrn_reflns_limit_k_max 9
_diffrn_reflns_limit_k_min -8
_diffrn_reflns_limit_l_max 26
_diffrn_reflns_limit_l_min -26
_diffrn_reflns_number 14282
_diffrn_reflns_theta_full 25.242
_diffrn_reflns_theta_max 27.566
_diffrn_reflns_theta_min 3.326
_exptl_absorpt_coefficient_mu 0.105
_exptl_absorpt_correction_T_max 0.981
_exptl_absorpt_correction_T_min 0.950
_exptl_absorpt_correction_type multi-scan
_exptl_absorpt_process_details
;
(<i>SADABS</i>; Bruker, 2001)
;
_exptl_crystal_colour colourless
_exptl_crystal_density_diffrn 1.500
_exptl_crystal_description prism
_exptl_crystal_F_000 896
_exptl_crystal_size_max 0.400
_exptl_crystal_size_mid 0.400
_exptl_crystal_size_min 0.100
_refine_diff_density_max 0.223
_refine_diff_density_min -0.225
_refine_ls_extinction_method none
_refine_ls_goodness_of_fit_ref 1.065
_refine_ls_hydrogen_treatment mixed
_refine_ls_matrix_type full
_refine_ls_number_parameters 152
_refine_ls_number_reflns 2171
_refine_ls_number_restraints 0
_refine_ls_restrained_S_all 1.065
_refine_ls_R_factor_all 0.1076
_refine_ls_R_factor_gt 0.0557
_refine_ls_shift/su_max 0.000
_refine_ls_shift/su_mean 0.000
_refine_ls_structure_factor_coef Fsqd
_refine_ls_weighting_details 'w=1/[\s^2^(Fo^2^)+(0.0463P)^2^+0.6519P] where P=(Fo^2^+2Fc^2^)/3'
_refine_ls_weighting_scheme calc
_refine_ls_wR_factor_gt 0.1014
_refine_ls_wR_factor_ref 0.1183
_reflns_number_gt 1351
_reflns_number_total 2171
_reflns_threshold_expression 'I > 2\s(I)'
_cod_data_source_file yp3193sup1.cif
_cod_data_source_block I
_cod_depositor_comments 'Adding full bibliography for 2021772.cif.'
_cod_database_code 2021772
_cod_database_fobs_code 2021772
_shelx_space_group_comment
;
The symmetry employed for this shelxl refinement is uniquely defined
by the following loop, which should always be used as a source of
symmetry information in preference to the above space-group names.
They are only intended as comments.
;
_shelx_estimated_absorpt_t_min 0.959
_shelx_estimated_absorpt_t_max 0.990

loop_
_space_group_symop_operation_xyz
'x, y, z'
'-x+1/2, -y, z+1/2'
'x+1/2, -y+1/2, -z'
'-x, y+1/2, -z+1/2'
'-x, -y, -z'
'x-1/2, y, -z-1/2'
'-x-1/2, y-1/2, z'
'x, -y-1/2, z-1/2'

loop_
_atom_site_type_symbol
_atom_site_label
_atom_site_fract_x
_atom_site_fract_y
_atom_site_fract_z
_atom_site_U_iso_or_equiv
_atom_site_adp_type
_atom_site_calc_flag
_atom_site_occupancy
C C1 0.64043(16) 0.4373(3) -0.12741(9) 0.0257(5) Uani d 1
C C2 0.68973(18) 0.5154(3) -0.18050(10) 0.0314(5) Uani d 1
H H2 0.766890 0.513131 -0.184963 0.038 Uiso calc 1
C C3 0.62617(17) 0.5961(3) -0.22650(10) 0.0342(6) Uani d 1
H H3 0.659875 0.651763 -0.262361 0.041 Uiso calc 1
C C4 0.51393(17) 0.5970(3) -0.22113(10) 0.0315(5) Uani d 1
H H4 0.470861 0.653220 -0.253225 0.038 Uiso calc 1
C C5 0.46382(16) 0.5162(3) -0.16903(9) 0.0270(5) Uani d 1
C C6 0.52748(16) 0.4378(3) -0.12145(9) 0.0258(5) Uani d 1
H H6 0.493856 0.384822 -0.085050 0.031 Uiso calc 1
C C7 0.71111(15) 0.3614(3) -0.07796(9) 0.0241(5) Uani d 1
C C8 0.77250(15) 0.2236(3) 0.00878(10) 0.0248(5) Uani d 1
C C9 0.64025(15) 0.1345(3) 0.06245(10) 0.0259(5) Uani d 1
C C10 0.57846(17) 0.0455(3) 0.11475(10) 0.0358(6) Uani d 1
H H10A 0.500249 0.049097 0.104975 0.054 Uiso calc 1
H H10B 0.592117 0.108240 0.155243 0.054 Uiso calc 1
H H10C 0.602226 -0.079517 0.118569 0.054 Uiso calc 1
N N1 0.81769(13) 0.3690(2) -0.07994(8) 0.0285(4) Uani d 1
N N2 0.85626(14) 0.2823(2) -0.02622(8) 0.0279(4) Uani d 1
H H2N 0.9308(18) 0.281(3) -0.0182(10) 0.034 Uiso d 1
N N3 0.75169(13) 0.1352(2) 0.06233(8) 0.0269(4) Uani d 1
N N4 0.59113(12) 0.2149(2) 0.01296(8) 0.0253(4) Uani d 1
N N5 0.68080(12) 0.2726(2) -0.02216(8) 0.0231(4) Uani d 1
O O1 0.35366(12) 0.5210(2) -0.16658(8) 0.0408(4) Uani d 1
H H1O 0.330(2) 0.461(3) -0.1305(12) 0.049 Uiso d 1

loop_
_atom_site_aniso_label
_atom_site_aniso_U_11
_atom_site_aniso_U_22
_atom_site_aniso_U_33
_atom_site_aniso_U_12
_atom_site_aniso_U_13
_atom_site_aniso_U_23
C1 0.0267(11) 0.0256(11) 0.0246(11) -0.0013(8) 0.0017(8) -0.0068(10)
C2 0.0278(12) 0.0397(12) 0.0268(11) -0.0038(9) 0.0043(9) -0.0052(10)
C3 0.0376(14) 0.0420(13) 0.0229(11) -0.0068(10) 0.0040(9) 0.0004(11)
C4 0.0351(13) 0.0365(12) 0.0229(11) 0.0002(10) -0.0017(9) 0.0024(10)
C5 0.0230(12) 0.0305(11) 0.0277(12) 0.0002(8) 0.0008(9) -0.0047(10)
C6 0.0270(12) 0.0273(11) 0.0232(11) -0.0020(9) 0.0031(9) -0.0018(9)
C7 0.0207(12) 0.0256(11) 0.0260(11) -0.0022(8) 0.0035(8) -0.0069(10)
C8 0.0182(10) 0.0280(11) 0.0283(12) 0.0004(9) -0.0016(9) -0.0063(10)
C9 0.0214(12) 0.0285(11) 0.0279(12) 0.0024(8) 0.0000(8) -0.0035(10)
C10 0.0276(12) 0.0443(13) 0.0355(13) 0.0050(10) 0.0006(10) 0.0096(11)
N1 0.0229(10) 0.0336(10) 0.0288(10) -0.0018(7) -0.0004(7) -0.0040(9)
N2 0.0158(9) 0.0362(10) 0.0318(10) -0.0014(8) -0.0008(8) -0.0042(9)
N3 0.0205(10) 0.0311(9) 0.0291(10) 0.0004(7) -0.0017(7) -0.0034(8)
N4 0.0202(9) 0.0308(9) 0.0249(10) -0.0016(7) 0.0032(7) -0.0013(8)
N5 0.0177(9) 0.0248(9) 0.0269(10) -0.0015(7) -0.0005(7) -0.0046(8)
O1 0.0243(9) 0.0600(11) 0.0381(9) 0.0026(7) -0.0004(7) 0.0150(9)

loop_
_atom_type_symbol
_atom_type_description
_atom_type_scat_dispersion_real
_atom_type_scat_dispersion_imag
_atom_type_scat_source
C C 0.0033 0.0016 'International Tables Vol C Tables 4.2.6.8 and 6.1.1.4'
H H 0.0000 0.0000 'International Tables Vol C Tables 4.2.6.8 and 6.1.1.4'
N N 0.0061 0.0033 'International Tables Vol C Tables 4.2.6.8 and 6.1.1.4'
O O 0.0106 0.0060 'International Tables Vol C Tables 4.2.6.8 and 6.1.1.4'

loop_
_geom_angle_atom_site_label_1
_geom_angle_atom_site_label_2
_geom_angle_atom_site_label_3
_geom_angle
C6 C1 C2 120.19(19)
C6 C1 C7 121.89(18)
C2 C1 C7 117.88(18)
C3 C2 C1 119.6(2)
C3 C2 H2 120.2
C1 C2 H2 120.2
C2 C3 C4 120.7(2)
C2 C3 H3 119.7
C4 C3 H3 119.7
C3 C4 C5 120.2(2)
C3 C4 H4 119.9
C5 C4 H4 119.9
O1 C5 C4 117.43(18)
O1 C5 C6 122.95(18)
C4 C5 C6 119.60(19)
C1 C6 C5 119.72(19)
C1 C6 H6 120.1
C5 C6 H6 120.1
N1 C7 N5 108.30(17)
N1 C7 C1 123.56(19)
N5 C7 C1 128.14(17)
N3 C8 N2 140.80(18)
N3 C8 N5 112.32(16)
N2 C8 N5 106.88(18)
N4 C9 N3 116.55(18)
N4 C9 C10 122.58(17)
N3 C9 C10 120.86(19)
C9 C10 H10A 109.5
C9 C10 H10B 109.5
H10A C10 H10B 109.5
C9 C10 H10C 109.5
H10A C10 H10C 109.5
H10B C10 H10C 109.5
C7 N1 N2 107.25(17)
C8 N2 N1 109.62(16)
C8 N2 H2N 130.9(13)
N1 N2 H2N 119.3(13)
C8 N3 C9 101.32(16)
C9 N4 N5 100.98(15)
C8 N5 N4 108.83(16)
C8 N5 C7 107.94(15)
N4 N5 C7 143.23(16)
C5 O1 H1O 109.4(15)

loop_
_geom_bond_atom_site_label_1
_geom_bond_atom_site_label_2
_geom_bond_distance
C1 C6 1.389(3)
C1 C2 1.390(3)
C1 C7 1.461(3)
C2 C3 1.375(3)
C2 H2 0.9500
C3 C4 1.380(3)
C3 H3 0.9500
C4 C5 1.386(3)
C4 H4 0.9500
C5 O1 1.351(3)
C5 C6 1.391(3)
C6 H6 0.9500
C7 N1 1.308(3)
C7 N5 1.390(2)
C8 N3 1.322(3)
C8 N2 1.333(3)
C8 N5 1.346(2)
C9 N4 1.337(3)
C9 N3 1.365(3)
C9 C10 1.485(3)
C10 H10A 0.9800
C10 H10B 0.9800
C10 H10C 0.9800
N1 N2 1.377(2)
N2 H2N 0.93(2)
N4 N5 1.389(2)
O1 H1O 0.92(3)

loop_
_geom_hbond_atom_site_label_D
_geom_hbond_atom_site_label_H
_geom_hbond_atom_site_label_A
_geom_hbond_site_symmetry_A
_geom_hbond_distance_DH
_geom_hbond_distance_HA
_geom_hbond_distance_DA
_geom_hbond_angle_DHA
_geom_hbond_publ_flag
C6 H6 N4 . 0.95 2.68 3.352(3) 127.8 yes
C10 H10A N1 3_455 0.98 2.38 3.338(3) 166.6 yes
N2 H2N N4 3 0.93(2) 1.97(2) 2.891(3) 172.6(19) yes
O1 H1O N3 3_455 0.92(3) 1.86(3) 2.765(2) 167(2) yes

loop_
_geom_torsion_atom_site_label_1
_geom_torsion_atom_site_label_2
_geom_torsion_atom_site_label_3
_geom_torsion_atom_site_label_4
_geom_torsion
C6 C1 C2 C3 1.2(3)
C7 C1 C2 C3 -176.81(18)
C1 C2 C3 C4 -1.3(3)
C2 C3 C4 C5 0.0(3)
C3 C4 C5 O1 -179.8(2)
C3 C4 C5 C6 1.5(3)
C2 C1 C6 C5 0.3(3)
C7 C1 C6 C5 178.19(17)
O1 C5 C6 C1 179.72(19)
C4 C5 C6 C1 -1.6(3)
C6 C1 C7 N1 -175.36(19)
C2 C1 C7 N1 2.6(3)
C6 C1 C7 N5 4.1(3)
C2 C1 C7 N5 -177.93(19)
N5 C7 N1 N2 1.2(2)
C1 C7 N1 N2 -179.26(17)
N3 C8 N2 N1 179.6(2)
N5 C8 N2 N1 -0.2(2)
C7 N1 N2 C8 -0.6(2)
N2 C8 N3 C9 179.7(3)
N5 C8 N3 C9 -0.5(2)
N4 C9 N3 C8 0.3(2)
C10 C9 N3 C8 179.31(18)
N3 C9 N4 N5 0.0(2)
C10 C9 N4 N5 -179.02(18)
N3 C8 N5 N4 0.5(2)
N2 C8 N5 N4 -179.65(15)
N3 C8 N5 C7 -179.00(16)
N2 C8 N5 C7 0.9(2)
C9 N4 N5 C8 -0.25(19)
C9 N4 N5 C7 178.9(2)
N1 C7 N5 C8 -1.3(2)
C1 C7 N5 C8 179.16(19)
N1 C7 N5 N4 179.5(2)
C1 C7 N5 N4 0.0(4)
